data_7101679
loop_
_publ_author_name
'Hahn, Uwe'
'G\'egout, Aline'
'Duhayon, Carine'
'Coppel, Yannick'
'Saquet, Alix'
'Nierengarten, Jean-Fran\,cois'

_publ_section_title
;
 Self-assembly of fullerene-rich nanostructures with a stannoxane core.
;
_journal_issue 5
_journal_name_full 'Chemical communications (Cambridge, England)'
_journal_page_first 516
_journal_page_last 518
_journal_paper_doi 10.1039/b614009b
_journal_year 2007
_chemical_formula_moiety 'C72 H96 O24 Sn6'
_chemical_formula_sum 'C72 H96 O24 Sn6'
_chemical_formula_weight 2057.68
_space_group_IT_number 2
_symmetry_cell_setting triclinic
_symmetry_space_group_name_Hall '-P 1'
_symmetry_space_group_name_H-M 'P -1'
_atom_sites_solution_hydrogens geom
_atom_sites_solution_primary direct
_audit_creation_date 06-09-21
_audit_creation_method CRYSTALS_ver_12.84
_cell_angle_alpha 70.400(5)
_cell_angle_beta 70.773(5)
_cell_angle_gamma 72.287(5)
_cell_formula_units_Z 1
_cell_length_a 10.485(5)
_cell_length_b 14.553(5)
_cell_length_c 14.702(5)
_cell_measurement_reflns_used 7852
_cell_measurement_temperature 180
_cell_measurement_theta_max 24
_cell_measurement_theta_min 3
_cell_volume 1947.6(13)
_computing_cell_refinement 'CrysAlis RED, (Oxford Diffraction, 2002)'
_computing_data_collection 'Xcalibur, (Oxford Diffraction, 2002)'
_computing_data_reduction 'CrysAlis RED, (Oxford Diffraction, 2002)'
_computing_molecular_graphics 'CAMERON (Watkin et al., 1996)'
_computing_publication_material 'CRYSTALS (Betteridge et al., 2003)'
_computing_structure_refinement 'CRYSTALS (Betteridge et al., 2003)'
_computing_structure_solution 'SHELXS 86 (Sheldrick, 1986)'
_diffrn_ambient_temperature 180
_diffrn_measured_fraction_theta_full 0.995
_diffrn_measured_fraction_theta_max 0.989
_diffrn_measurement_device_type 'Oxford Diffraction XCALIBUR'
_diffrn_measurement_method '\f & \w scans'
_diffrn_radiation_monochromator graphite
_diffrn_radiation_type 'Mo K\a'
_diffrn_radiation_wavelength 0.71073
_diffrn_reflns_av_R_equivalents 0.034
_diffrn_reflns_limit_h_max 13
_diffrn_reflns_limit_h_min -14
_diffrn_reflns_limit_k_max 19
_diffrn_reflns_limit_k_min -19
_diffrn_reflns_limit_l_max 20
_diffrn_reflns_limit_l_min -19
_diffrn_reflns_number 18172
_diffrn_reflns_theta_full 26.734
_diffrn_reflns_theta_max 29.059
_diffrn_reflns_theta_min 2.990
_diffrn_standards_number 0
_exptl_absorpt_coefficient_mu 1.968
_exptl_absorpt_correction_T_max 0.91
_exptl_absorpt_correction_T_min 0.72
_exptl_absorpt_correction_type multi-scan
_exptl_absorpt_process_details
;
[c.f. r.h. blessing, acta cryst. (1995), a51, 33-38]
;
_exptl_crystal_colour colorless
_exptl_crystal_density_diffrn 1.754
_exptl_crystal_description stick
_exptl_crystal_F_000 1020
_exptl_crystal_size_max 0.50
_exptl_crystal_size_mid 0.10
_exptl_crystal_size_min 0.05
_refine_diff_density_max 2.93
_refine_diff_density_min -1.39
_refine_ls_extinction_method None
_refine_ls_goodness_of_fit_ref 1.0786
_refine_ls_hydrogen_treatment constr
_refine_ls_matrix_type full
_refine_ls_number_parameters 384
_refine_ls_number_reflns 7101
_refine_ls_number_restraints 6
_refine_ls_R_factor_all 0.0589
_refine_ls_R_factor_gt 0.0419
_refine_ls_shift/su_max 0.001950
_refine_ls_structure_factor_coef F
_refine_ls_weighting_details
;
Method, part 1, Chebychev polynomial, (Watkin, 1994, Prince, 1982)
[weight] = 1.0/[A~0~*T~0~(x)+A~1~*T~1~(x) ... +A~n-1~]*T~n-1~(x)]
where A~i~ are the Chebychev coefficients listed below and x= Fcalc/Fmax
Method = Robust Weighting (Prince, 1982)
W = [weight] * [1-(deltaF/6*sigmaF)^2^]^2^
A~i~ are:
6.43 -2.89 4.21
;
_refine_ls_weighting_scheme calc
_refine_ls_wR_factor_all 0.0577
_refine_ls_wR_factor_gt 0.0502
_refine_ls_wR_factor_ref 0.0502
_reflns_limit_h_max 14
_reflns_limit_h_min -13
_reflns_limit_k_max 19
_reflns_limit_k_min -18
_reflns_limit_l_max 20
_reflns_limit_l_min 0
_reflns_number_gt 7101
_reflns_number_total 10294
_reflns_threshold_expression I>3.0\s(I)
_cod_data_source_file b614009b.txt
_cod_data_source_block CRYSTALS_cif
_cod_depositor_comments
;
The following automatic conversions were performed:
'_symmetry_cell_setting' value 'Triclinic' changed to 'triclinic'
according to '/home/saulius/struct/CIF-dictionaries/cif_core.dic'
dictionary named 'cif_core.dic' version 2.4.1 from 2010-06-29.

Automatic conversion script
Id: cif_fix_enum 1527 2010-12-29 10:47:43Z saulius 
;
_cod_original_sg_symbol_H-M 'P -1 '
_cod_database_code 7101679

loop_
_symmetry_equiv_pos_as_xyz
x,y,z
-x,-y,-z

loop_
_atom_site_label
_atom_site_type_symbol
_atom_site_fract_x
_atom_site_fract_y
_atom_site_fract_z
_atom_site_U_iso_or_equiv
_atom_site_occupancy
_atom_site_adp_type
_atom_site_refinement_flags_posn
_atom_site_refinement_flags_adp
Sn1 Sn 0.38588(3) 0.36966(3) 0.50725(2) 0.0172 1.0000 Uani . .
Sn2 Sn 0.49427(3) 0.54514(3) 0.32172(2) 0.0173 1.0000 Uani . .
Sn3 Sn 0.74503(3) 0.42669(3) 0.42438(2) 0.0175 1.0000 Uani . .
O1 O 0.5683(3) 0.4037(3) 0.4051(3) 0.0194 1.0000 Uani . .
O2 O 0.6387(3) 0.5724(3) 0.3745(3) 0.0185 1.0000 Uani . .
O3 O 0.3259(3) 0.5229(3) 0.4458(3) 0.0187 1.0000 Uani . .
O4 O 0.3291(4) 0.3505(3) 0.3861(3) 0.0258 1.0000 Uani . .
O5 O 0.3994(4) 0.4766(3) 0.2567(3) 0.0230 1.0000 Uani . .
O6 O 0.6603(4) 0.5090(3) 0.1972(3) 0.0252 1.0000 Uani . .
O7 O 0.8381(4) 0.4272(3) 0.2684(3) 0.0253 1.0000 Uani . .
O8 O 0.9252(4) 0.4886(3) 0.3902(3) 0.0248 1.0000 Uani . .
O9 O 0.8310(4) 0.6362(3) 0.4283(3) 0.0216 1.0000 Uani . .
O10 O 0.3461(4) 0.4000(3) 0.1300(3) 0.0285 1.0000 Uani . .
O11 O 1.0047(4) 0.3860(4) 0.0941(3) 0.0348 1.0000 Uani . .
O12 O 1.0572(4) 0.7093(3) 0.3080(3) 0.0291 1.0000 Uani . .
C1 C 0.4618(6) 0.2140(4) 0.5630(5) 0.0333 1.0000 Uani D .
C5 C 0.4204(6) 0.6945(4) 0.2463(5) 0.0285 1.0000 Uani . .
C6 C 0.5341(8) 0.7429(5) 0.1660(6) 0.0470 1.0000 Uani . .
C7 C 0.4951(10) 0.8556(7) 0.1252(8) 0.0644 1.0000 Uani . .
C8 C 0.3938(12) 0.8876(8) 0.0659(10) 0.0785 1.0000 Uani . .
C9 C 0.8414(6) 0.2761(4) 0.4803(5) 0.0298 1.0000 Uani . .
C10 C 0.9982(6) 0.2474(5) 0.4428(5) 0.0377 1.0000 Uani . .
C11 C 1.0542(9) 0.1376(7) 0.4883(8) 0.0649 1.0000 Uani . .
C12 C 1.2075(11) 0.1038(10) 0.4477(12) 0.1046 1.0000 Uani . .
C13 C 0.3436(5) 0.4025(4) 0.2970(4) 0.0224 1.0000 Uani . .
C14 C 0.2800(6) 0.3739(4) 0.2328(4) 0.0258 1.0000 Uani . .
C15 C 0.4783(6) 0.3460(4) 0.1003(4) 0.0272 1.0000 Uani . .
C16 C 0.5417(7) 0.2634(5) 0.1632(5) 0.0349 1.0000 Uani . .
C17 C 0.6753(7) 0.2134(6) 0.1243(6) 0.0419 1.0000 Uani . .
C18 C 0.7435(8) 0.2478(6) 0.0257(6) 0.0462 1.0000 Uani . .
C19 C 0.6787(8) 0.3310(6) -0.0356(5) 0.0423 1.0000 Uani . .
C20 C 0.5457(7) 0.3792(5) 0.0007(4) 0.0348 1.0000 Uani . .
C21 C 0.7816(5) 0.4574(4) 0.1974(4) 0.0226 1.0000 Uani . .
C22 C 0.8632(6) 0.4318(5) 0.0991(4) 0.0332 1.0000 Uani . .
C23 C 1.0394(8) 0.2856(6) 0.1384(6) 0.0466 1.0000 Uani . .
C24 C 0.9468(8) 0.2273(6) 0.2005(6) 0.0466 1.0000 Uani . .
C25 C 0.9961(8) 0.1261(6) 0.2402(6) 0.0466 1.0000 Uani . .
C26 C 1.1368(8) 0.0851(6) 0.2178(6) 0.0466 1.0000 Uani . .
C27 C 1.2272(8) 0.1437(6) 0.1567(6) 0.0466 1.0000 Uani . .
C28 C 1.1809(8) 0.2437(6) 0.1160(6) 0.0466 1.0000 Uani . .
C29 C 0.9283(5) 0.5746(4) 0.3892(4) 0.0207 1.0000 Uani . .
C30 C 1.0660(5) 0.6052(4) 0.3361(4) 0.0247 1.0000 Uani . .
C31 C 0.9968(10) 0.7644(8) 0.2310(7) 0.0629 1.0000 Uani . .
C32 C 0.9413(10) 0.7270(8) 0.1820(7) 0.0629 1.0000 Uani . .
C33 C 0.8826(10) 0.7939(7) 0.1042(7) 0.0629 1.0000 Uani . .
C34 C 0.8814(10) 0.8953(7) 0.0813(7) 0.0629 1.0000 Uani . .
C35 C 0.9351(10) 0.9309(8) 0.1298(7) 0.0629 1.0000 Uani . .
C36 C 0.9946(10) 0.8660(7) 0.2049(7) 0.0629 1.0000 Uani . .
C2 C 0.3771(13) 0.1581(8) 0.6611(8) 0.049(3) 0.6000 Uiso D U
C3 C 0.4358(18) 0.0445(9) 0.6946(13) 0.065(3) 0.6000 Uiso D U
C4 C 0.413(3) -0.018(2) 0.6377(19) 0.116(7) 0.6000 Uiso D U
C42 C 0.3469(15) 0.1560(11) 0.6226(15) 0.049(3) 0.4000 Uiso D U
C43 C 0.404(3) 0.0419(13) 0.649(2) 0.065(3) 0.4000 Uiso D U
C44 C 0.500(4) 0.008(3) 0.720(3) 0.116(7) 0.4000 Uiso D U
H61 H 0.6113 0.7284 0.1949 0.0560 1.0000 Uiso R .
H62 H 0.5621 0.7130 0.1109 0.0561 1.0000 Uiso R .
H71 H 0.5788 0.8792 0.0835 0.0811 1.0000 Uiso R .
H72 H 0.4554 0.8854 0.1815 0.0809 1.0000 Uiso R .
H81 H 0.3648 0.9592 0.0497 0.1211 1.0000 Uiso R .
H82 H 0.4368 0.8664 0.0054 0.1209 1.0000 Uiso R .
H83 H 0.3151 0.8582 0.1036 0.1209 1.0000 Uiso R .
H101 H 1.0402 0.2878 0.4600 0.0451 1.0000 Uiso R .
H102 H 1.0220 0.2596 0.3708 0.0450 1.0000 Uiso R .
H111 H 1.0355 0.1258 0.5601 0.0759 1.0000 Uiso R .
H112 H 1.0074 0.0976 0.4746 0.0759 1.0000 Uiso R .
H121 H 1.2370 0.0350 0.4821 0.1611 1.0000 Uiso R .
H122 H 1.2553 0.1451 0.4580 0.1610 1.0000 Uiso R .
H123 H 1.2267 0.1103 0.3772 0.1610 1.0000 Uiso R .
H141 H 0.1839 0.4090 0.2420 0.0301 1.0000 Uiso R .
H142 H 0.2855 0.3024 0.2551 0.0299 1.0000 Uiso R .
H161 H 0.4964 0.2419 0.2301 0.0400 1.0000 Uiso R .
H171 H 0.7181 0.1565 0.1653 0.0501 1.0000 Uiso R .
H181 H 0.8332 0.2147 0.0012 0.0521 1.0000 Uiso R .
H191 H 0.7249 0.3545 -0.1020 0.0501 1.0000 Uiso R .
H201 H 0.5011 0.4337 -0.0412 0.0410 1.0000 Uiso R .
H221 H 0.8591 0.4934 0.0466 0.0390 1.0000 Uiso R .
H222 H 0.8203 0.3875 0.0882 0.0390 1.0000 Uiso R .
H241 H 0.8524 0.2551 0.2157 0.0549 1.0000 Uiso R .
H251 H 0.9341 0.0859 0.2825 0.0550 1.0000 Uiso R .
H261 H 1.1691 0.0171 0.2452 0.0551 1.0000 Uiso R .
H271 H 1.3222 0.1156 0.1419 0.0552 1.0000 Uiso R .
H281 H 1.2426 0.2833 0.0735 0.0549 1.0000 Uiso R .
H301 H 1.1257 0.5742 0.3813 0.0289 1.0000 Uiso R .
H302 H 1.1058 0.5805 0.2771 0.0290 1.0000 Uiso R .
H321 H 0.9423 0.6597 0.1994 0.0748 1.0000 Uiso R .
H331 H 0.8466 0.7705 0.0687 0.0750 1.0000 Uiso R .
H341 H 0.8413 0.9397 0.0305 0.0752 1.0000 Uiso R .
H351 H 0.9334 0.9989 0.1130 0.0751 1.0000 Uiso R .
H361 H 1.0323 0.8905 0.2384 0.0749 1.0000 Uiso R .
H91 H 0.8199 0.2630 0.5523 0.0344 1.0000 Uiso R .
H92 H 0.8015 0.2339 0.4635 0.0344 1.0000 Uiso R .
H11 H 0.5525 0.2061 0.5719 0.0388 0.6000 Uiso R .
H12 H 0.4708 0.1820 0.5123 0.0388 0.6000 Uiso R .
H13 H 0.5193 0.2055 0.6064 0.0388 0.4000 Uiso R .
H14 H 0.5172 0.1865 0.5070 0.0388 0.4000 Uiso R .
H21 H 0.3693 0.1885 0.7127 0.0600 0.6000 Uiso R .
H22 H 0.2857 0.1661 0.6533 0.0600 0.6000 Uiso R .
H31 H 0.3920 0.0205 0.7648 0.0780 0.6000 Uiso R .
H32 H 0.5347 0.0339 0.6856 0.0780 0.6000 Uiso R .
H41 H 0.4517 -0.0882 0.6613 0.1560 0.6000 Uiso R .
H42 H 0.3141 -0.0076 0.6466 0.1560 0.6000 Uiso R .
H43 H 0.4568 0.0058 0.5674 0.1560 0.6000 Uiso R .
H421 H 0.2987 0.1772 0.6833 0.0600 0.4000 Uiso R .
H422 H 0.2825 0.1709 0.5823 0.0600 0.4000 Uiso R .
H431 H 0.3262 0.0102 0.6855 0.0780 0.4000 Uiso R .
H432 H 0.4490 0.0219 0.5875 0.0780 0.4000 Uiso R .
H441 H 0.5283 -0.0642 0.7323 0.1560 0.4000 Uiso R .
H442 H 0.4570 0.0256 0.7828 0.1560 0.4000 Uiso R .
H443 H 0.5798 0.0373 0.6848 0.1560 0.4000 Uiso R .
H51 H 0.3776 0.7336 0.2948 0.0329 1.0000 Uiso R .
H52 H 0.3518 0.6952 0.2149 0.0329 1.0000 Uiso R .

loop_
_atom_site_aniso_label
_atom_site_aniso_U_11
_atom_site_aniso_U_22
_atom_site_aniso_U_33
_atom_site_aniso_U_23
_atom_site_aniso_U_13
_atom_site_aniso_U_12
Sn1 0.01339(14) 0.02054(16) 0.01683(15) -0.00503(12) -0.00213(11) -0.00438(11)
Sn2 0.01313(14) 0.02195(17) 0.01596(15) -0.00457(12) -0.00260(11) -0.00436(11)
Sn3 0.01173(14) 0.02136(16) 0.01804(16) -0.00614(12) -0.00193(11) -0.00264(11)
O1 0.0127(14) 0.0223(17) 0.0199(17) -0.0039(14) -0.0011(13) -0.0043(13)
O2 0.0175(15) 0.0217(17) 0.0170(16) -0.0057(13) -0.0058(13) -0.0030(13)
O3 0.0136(15) 0.0239(17) 0.0165(16) -0.0047(13) -0.0014(12) -0.0044(13)
O4 0.0271(19) 0.032(2) 0.0205(18) -0.0092(16) -0.0036(15) -0.0102(16)
O5 0.0205(17) 0.033(2) 0.0183(17) -0.0081(15) -0.0026(13) -0.0102(15)
O6 0.0195(17) 0.035(2) 0.0176(17) -0.0061(15) -0.0019(14) -0.0049(15)
O7 0.0198(17) 0.037(2) 0.0170(17) -0.0104(16) -0.0011(14) -0.0038(15)
O8 0.0155(16) 0.0268(19) 0.031(2) -0.0098(16) -0.0020(14) -0.0047(14)
O9 0.0157(15) 0.0268(19) 0.0213(17) -0.0085(15) 0.0004(13) -0.0060(14)
O10 0.033(2) 0.032(2) 0.0231(19) -0.0083(16) -0.0084(16) -0.0088(17)
O11 0.0193(18) 0.048(3) 0.029(2) -0.0151(19) 0.0060(16) -0.0030(17)
O12 0.0262(19) 0.031(2) 0.032(2) -0.0030(17) -0.0079(16) -0.0140(16)
C1 0.026(3) 0.024(3) 0.044(3) -0.004(2) -0.011(2) 0.001(2)
C5 0.026(3) 0.025(3) 0.034(3) -0.001(2) -0.017(2) -0.002(2)
C6 0.052(4) 0.035(4) 0.045(4) 0.002(3) -0.007(3) -0.017(3)
C7 0.064(6) 0.049(5) 0.076(6) 0.005(4) -0.024(5) -0.021(4)
C8 0.076(7) 0.054(5) 0.109(9) -0.003(6) -0.045(7) -0.015(5)
C9 0.023(2) 0.027(3) 0.033(3) -0.004(2) -0.006(2) 0.000(2)
C10 0.027(3) 0.040(3) 0.045(4) -0.017(3) -0.012(3) 0.003(3)
C11 0.046(4) 0.055(5) 0.082(6) -0.026(5) -0.022(4) 0.021(4)
C12 0.054(6) 0.093(9) 0.162(13) -0.052(9) -0.045(7) 0.030(6)
C13 0.018(2) 0.028(3) 0.022(2) -0.011(2) -0.0018(18) -0.0054(19)
C14 0.022(2) 0.035(3) 0.026(3) -0.015(2) -0.002(2) -0.010(2)
C15 0.028(3) 0.033(3) 0.025(3) -0.014(2) -0.002(2) -0.013(2)
C16 0.038(3) 0.037(3) 0.026(3) -0.009(2) -0.003(2) -0.008(3)
C17 0.040(3) 0.043(4) 0.044(4) -0.018(3) -0.012(3) -0.003(3)
C18 0.037(3) 0.062(5) 0.048(4) -0.038(4) 0.004(3) -0.012(3)
C19 0.048(4) 0.056(4) 0.028(3) -0.019(3) 0.002(3) -0.022(3)
C20 0.047(4) 0.041(3) 0.021(3) -0.012(2) -0.004(2) -0.016(3)
C21 0.020(2) 0.027(3) 0.020(2) -0.009(2) 0.0037(18) -0.0106(19)
C22 0.026(3) 0.046(4) 0.023(3) -0.015(3) 0.003(2) -0.006(2)
C23 0.0463(3) 0.0463(3) 0.0463(3) -0.0118(3) -0.0114(3) -0.0098(3)
C24 0.0463(3) 0.0463(3) 0.0463(3) -0.0118(3) -0.0114(3) -0.0098(3)
C25 0.0463(3) 0.0463(3) 0.0463(3) -0.0118(3) -0.0114(3) -0.0098(3)
C26 0.0463(3) 0.0463(3) 0.0463(3) -0.0118(3) -0.0114(3) -0.0098(3)
C27 0.0463(3) 0.0463(3) 0.0463(3) -0.0118(3) -0.0114(3) -0.0098(3)
C28 0.0463(3) 0.0463(3) 0.0463(3) -0.0118(3) -0.0114(3) -0.0098(3)
C29 0.015(2) 0.027(3) 0.017(2) -0.0024(19) -0.0027(17) -0.0061(18)
C30 0.015(2) 0.032(3) 0.023(2) -0.004(2) -0.0028(18) -0.0070(19)
C31 0.0629(4) 0.0629(4) 0.0629(4) -0.0164(4) -0.0159(4) -0.0137(4)
C32 0.0629(4) 0.0629(4) 0.0629(4) -0.0164(4) -0.0159(4) -0.0137(4)
C33 0.0629(4) 0.0629(4) 0.0629(4) -0.0164(4) -0.0159(4) -0.0137(4)
C34 0.0629(4) 0.0629(4) 0.0629(4) -0.0164(4) -0.0159(4) -0.0137(4)
C35 0.0629(4) 0.0629(4) 0.0629(4) -0.0164(4) -0.0159(4) -0.0137(4)
C36 0.0629(4) 0.0629(4) 0.0629(4) -0.0164(4) -0.0159(4) -0.0137(4)

loop_
_atom_type_symbol
_atom_type_scat_dispersion_real
_atom_type_scat_dispersion_imag
_atom_type_scat_Cromer_Mann_a1
_atom_type_scat_Cromer_Mann_b1
_atom_type_scat_Cromer_Mann_a2
_atom_type_scat_Cromer_Mann_b2
_atom_type_scat_Cromer_Mann_a3
_atom_type_scat_Cromer_Mann_b3
_atom_type_scat_Cromer_Mann_a4
_atom_type_scat_Cromer_Mann_b4
_atom_type_scat_Cromer_Mann_c
_atom_type_scat_source
C 0.0033 0.0016 2.3100 20.8439 1.0200 10.2075 1.5886 0.5687 0.8650 51.6512 0.2156 'International Tables Vol C 4.2.6.8 and 6.1.1.4'
H 0.0000 0.0000 0.4930 10.5109 0.3229 26.1257 0.1402 3.1424 0.0408 57.7998 0.0030 'International Tables Vol C 4.2.6.8 and 6.1.1.4'
O 0.0106 0.0060 3.0485 13.2771 2.2868 5.7011 1.5463 0.3239 0.8670 32.9089 0.2508 'International Tables Vol C 4.2.6.8 and 6.1.1.4'
Cl 0.1484 0.1585 11.4604 0.0104 7.1964 1.1662 6.2556 18.5194 1.6455 47.7784 -9.5574 'International Tables Vol C 4.2.6.8 and 6.1.1.4'
Sn -0.6537 1.4246 19.1889 5.8303 19.1005 0.5031 4.4585 26.8909 2.4663 83.9572 4.7821 'International Tables Vol C 4.2.6.8 and 6.1.1.4'

loop_
_geom_angle_atom_site_label_1
_geom_angle_site_symmetry_1
_geom_angle_atom_site_label_2
_geom_angle_atom_site_label_3
_geom_angle_site_symmetry_3
_geom_angle
_geom_angle_publ_flag
Sn3 2_666 Sn1 O9 2_666 77.24(10) yes
Sn3 2_666 Sn1 O2 2_666 39.62(9) yes
O9 2_666 Sn1 O2 2_666 84.67(14) yes
Sn3 2_666 Sn1 O1 . 100.01(11) yes
O9 2_666 Sn1 O1 . 161.14(14) yes
O2 2_666 Sn1 O1 . 105.28(14) yes
Sn3 2_666 Sn1 O3 . 40.10(10) yes
O9 2_666 Sn1 O3 . 89.08(14) yes
O2 2_666 Sn1 O3 . 78.09(14) yes
O1 . Sn1 O3 . 77.66(14) yes
Sn3 2_666 Sn1 O4 . 119.86(11) yes
O9 2_666 Sn1 O4 . 77.70(14) yes
O2 2_666 Sn1 O4 . 156.48(14) yes
O1 . Sn1 O4 . 87.95(15) yes
O3 . Sn1 O4 . 86.11(15) yes
Sn3 2_666 Sn1 C1 . 141.97(19) yes
O9 2_666 Sn1 C1 . 95.00(18) yes
O2 2_666 Sn1 C1 . 103.2(2) yes
O1 . Sn1 C1 . 98.15(19) yes
O3 . Sn1 C1 . 175.81(18) yes
O4 . Sn1 C1 . 93.8(2) yes
O1 . Sn2 O2 . 78.14(14) yes
O1 . Sn2 O3 . 77.75(13) yes
O2 . Sn2 O3 . 104.93(14) yes
O1 . Sn2 O5 . 88.75(14) yes
O2 . Sn2 O5 . 161.42(14) yes
O3 . Sn2 O5 . 84.75(14) yes
O1 . Sn2 O6 . 86.71(14) yes
O2 . Sn2 O6 . 88.39(14) yes
O3 . Sn2 O6 . 156.75(15) yes
O5 . Sn2 O6 . 77.65(14) yes
O1 . Sn2 C5 . 174.9(2) yes
O2 . Sn2 C5 . 97.74(18) yes
O3 . Sn2 C5 . 100.66(19) yes
O5 . Sn2 C5 . 95.93(19) yes
O6 . Sn2 C5 . 96.2(2) yes
Sn1 2_666 Sn3 O3 2_666 39.84(10) yes
Sn1 2_666 Sn3 O1 . 99.78(10) yes
O3 2_666 Sn3 O1 . 104.78(13) yes
Sn1 2_666 Sn3 O2 . 39.75(9) yes
O3 2_666 Sn3 O2 . 77.96(14) yes
O1 . Sn3 O2 . 77.93(13) yes
Sn1 2_666 Sn3 O7 . 121.67(11) yes
O3 2_666 Sn3 O7 . 159.13(15) yes
O1 . Sn3 O7 . 86.23(14) yes
O2 . Sn3 O7 . 87.34(14) yes
Sn1 2_666 Sn3 O8 . 77.12(10) yes
O3 2_666 Sn3 O8 . 86.50(14) yes
O1 . Sn3 O8 . 158.66(14) yes
O2 . Sn3 O8 . 87.03(14) yes
O7 . Sn3 O8 . 77.94(15) yes
Sn1 2_666 Sn3 C9 . 139.74(18) yes
O3 2_666 Sn3 C9 . 100.8(2) yes
O1 . Sn3 C9 . 99.29(19) yes
O2 . Sn3 C9 . 176.47(18) yes
O7 . Sn3 C9 . 94.7(2) yes
O8 . Sn3 C9 . 96.2(2) yes
Sn3 . O1 Sn1 . 131.49(18) yes
Sn3 . O1 Sn2 . 100.28(15) yes
Sn1 . O1 Sn2 . 101.02(15) yes
Sn2 . O2 Sn1 2_666 131.53(17) yes
Sn2 . O2 Sn3 . 100.17(15) yes
Sn1 2_666 O2 Sn3 . 100.63(15) yes
Sn3 2_666 O3 Sn2 . 131.71(17) yes
Sn3 2_666 O3 Sn1 . 100.07(15) yes
Sn2 . O3 Sn1 . 100.34(14) yes
Sn1 . O4 C13 . 128.9(3) yes
Sn2 . O5 C13 . 129.0(3) yes
Sn2 . O6 C21 . 128.4(3) yes
Sn3 . O7 C21 . 129.1(3) yes
Sn3 . O8 C29 . 128.3(3) yes
Sn1 2_666 O9 C29 . 128.9(3) yes
C14 . O10 C15 . 116.6(4) yes
C22 . O11 C23 . 118.6(5) yes
C30 . O12 C31 . 116.4(6) yes
Sn1 . C1 C2 . 118.5(6) yes
Sn1 . C1 C42 . 113.5(7) yes
Sn1 . C1 H11 . 106.9 no
C2 . C1 H11 . 107.5 no
C42 . C1 H11 . 131.4 no
Sn1 . C1 H12 . 107.2 no
C2 . C1 H12 . 107.1 no
C42 . C1 H12 . 83.4 no
H11 . C1 H12 . 109.5 no
Sn1 . C1 H13 . 108.3 no
C2 . C1 H13 . 80.9 no
C42 . C1 H13 . 108.4 no
H12 . C1 H13 . 133.4 no
Sn1 . C1 H14 . 108.5 no
C2 . C1 H14 . 125.7 no
C42 . C1 H14 . 108.6 no
H11 . C1 H14 . 81.7 no
H13 . C1 H14 . 109.5 no
Sn2 . C5 C6 . 113.3(4) yes
Sn2 . C5 H51 . 108.5 no
C6 . C5 H51 . 108.4 no
Sn2 . C5 H52 . 108.6 no
C6 . C5 H52 . 108.5 no
H51 . C5 H52 . 109.5 no
C5 . C6 C7 . 115.9(7) yes
C5 . C6 H61 . 107.6 no
C7 . C6 H61 . 107.5 no
C5 . C6 H62 . 107.9 no
C7 . C6 H62 . 108.1 no
H61 . C6 H62 . 109.9 no
C6 . C7 C8 . 113.5(8) yes
C6 . C7 H71 . 108.5 no
C8 . C7 H71 . 108.7 no
C6 . C7 H72 . 108.2 no
C8 . C7 H72 . 108.2 no
H71 . C7 H72 . 109.8 no
C7 . C8 H81 . 109.3 no
C7 . C8 H82 . 108.7 no
H81 . C8 H82 . 109.4 no
C7 . C8 H83 . 109.5 no
H81 . C8 H83 . 109.7 no
H82 . C8 H83 . 110.2 no
Sn3 . C9 C10 . 116.7(4) yes
Sn3 . C9 H91 . 107.4 no
C10 . C9 H91 . 107.3 no
Sn3 . C9 H92 . 107.8 no
C10 . C9 H92 . 108.0 no
H91 . C9 H92 . 109.5 no
C9 . C10 C11 . 111.5(6) yes
C9 . C10 H101 . 109.4 no
C11 . C10 H101 . 109.0 no
C9 . C10 H102 . 108.7 no
C11 . C10 H102 . 108.9 no
H101 . C10 H102 . 109.4 no
C10 . C11 C12 . 113.4(9) yes
C10 . C11 H111 . 109.2 no
C12 . C11 H111 . 108.2 no
C10 . C11 H112 . 108.7 no
C12 . C11 H112 . 108.2 no
H111 . C11 H112 . 109.1 no
C11 . C12 H121 . 109.1 no
C11 . C12 H122 . 109.1 no
H121 . C12 H122 . 109.9 no
C11 . C12 H123 . 109.1 no
H121 . C12 H123 . 109.9 no
H122 . C12 H123 . 109.7 no
O4 . C13 O5 . 127.3(5) yes
O4 . C13 C14 . 115.5(5) yes
O5 . C13 C14 . 117.1(5) yes
C13 . C14 O10 . 113.0(4) yes
C13 . C14 H141 . 107.9 no
O10 . C14 H141 . 108.2 no
C13 . C14 H142 . 108.9 no
O10 . C14 H142 . 109.1 no
H141 . C14 H142 . 109.6 no
O10 . C15 C16 . 123.6(5) yes
O10 . C15 C20 . 115.4(6) yes
C16 . C15 C20 . 121.0(6) yes
C15 . C16 C17 . 118.5(6) yes
C15 . C16 H161 . 120.7 no
C17 . C16 H161 . 120.8 no
C16 . C17 C18 . 120.4(7) yes
C16 . C17 H171 . 119.4 no
C18 . C17 H171 . 120.2 no
C17 . C18 C19 . 120.1(7) yes
C17 . C18 H181 . 119.5 no
C19 . C18 H181 . 120.4 no
C18 . C19 C20 . 120.2(6) yes
C18 . C19 H191 . 120.1 no
C20 . C19 H191 . 119.7 no
C15 . C20 C19 . 119.7(6) yes
C15 . C20 H201 . 120.1 no
C19 . C20 H201 . 120.2 no
O6 . C21 O7 . 127.0(5) yes
O6 . C21 C22 . 114.0(5) yes
O7 . C21 C22 . 119.0(5) yes
C21 . C22 O11 . 114.3(5) yes
C21 . C22 H221 . 107.7 no
O11 . C22 H221 . 107.7 no
C21 . C22 H222 . 108.7 no
O11 . C22 H222 . 108.8 no
H221 . C22 H222 . 109.6 no
O11 . C23 C24 . 125.2(7) yes
O11 . C23 C28 . 114.5(7) yes
C24 . C23 C28 . 120.3(7) yes
C23 . C24 C25 . 119.2(7) yes
C23 . C24 H241 . 120.5 no
C25 . C24 H241 . 120.3 no
C24 . C25 C26 . 120.1(7) yes
C24 . C25 H251 . 119.8 no
C26 . C25 H251 . 120.0 no
C25 . C26 C27 . 120.1(8) yes
C25 . C26 H261 . 119.6 no
C27 . C26 H261 . 120.3 no
C26 . C27 C28 . 120.8(8) yes
C26 . C27 H271 . 119.7 no
C28 . C27 H271 . 119.5 no
C23 . C28 C27 . 119.4(7) yes
C23 . C28 H281 . 119.8 no
C27 . C28 H281 . 120.8 no
O8 . C29 O9 . 126.9(5) yes
O8 . C29 C30 . 115.6(4) yes
O9 . C29 C30 . 117.5(5) yes
C29 . C30 O12 . 114.4(4) yes
C29 . C30 H301 . 107.5 no
O12 . C30 H301 . 107.8 no
C29 . C30 H302 . 108.4 no
O12 . C30 H302 . 109.0 no
H301 . C30 H302 . 109.7 no
O12 . C31 C32 . 125.4(9) yes
O12 . C31 C36 . 113.8(8) yes
C32 . C31 C36 . 120.8(9) yes
C31 . C32 C33 . 118.4(9) yes
C31 . C32 H321 . 121.0 no
C33 . C32 H321 . 120.6 no
C32 . C33 C34 . 118.7(9) yes
C32 . C33 H331 . 120.2 no
C34 . C33 H331 . 121.0 no
C33 . C34 C35 . 122.3(10) yes
C33 . C34 H341 . 118.7 no
C35 . C34 H341 . 118.9 no
C34 . C35 C36 . 119.5(10) yes
C34 . C35 H351 . 120.8 no
C36 . C35 H351 . 119.8 no
C31 . C36 C35 . 120.2(10) yes
C31 . C36 H361 . 120.2 no
C35 . C36 H361 . 119.6 no
C1 . C2 C3 . 115.5(10) yes
C1 . C2 H21 . 107.8 no
C3 . C2 H21 . 109.1 no
C1 . C2 H22 . 108.2 no
C3 . C2 H22 . 106.7 no
H21 . C2 H22 . 109.5 no
C2 . C3 C4 . 114.7(17) yes
C2 . C3 H31 . 108.5 no
C4 . C3 H31 . 107.7 no
C2 . C3 H32 . 108.2 no
C4 . C3 H32 . 108.2 no
H31 . C3 H32 . 109.5 no
C3 . C4 H41 . 111.5 no
C3 . C4 H42 . 108.7 no
H41 . C4 H42 . 109.5 no
C3 . C4 H43 . 108.2 no
H41 . C4 H43 . 109.5 no
H42 . C4 H43 . 109.5 no
C1 . C42 C43 . 112.2(14) yes
C1 . C42 H421 . 109.0 no
C43 . C42 H421 . 109.5 no
C1 . C42 H422 . 108.7 no
C43 . C42 H422 . 107.9 no
H421 . C42 H422 . 109.5 no
C42 . C43 C44 . 113(3) yes
C42 . C43 H431 . 107.8 no
C44 . C43 H431 . 105.8 no
C42 . C43 H432 . 108.2 no
C44 . C43 H432 . 112.6 no
H431 . C43 H432 . 109.5 no
C43 . C44 H441 . 106.1 no
C43 . C44 H442 . 114.6 no
H441 . C44 H442 . 109.5 no
C43 . C44 H443 . 107.7 no
H441 . C44 H443 . 109.5 no
H442 . C44 H443 . 109.5 no

loop_
_geom_bond_atom_site_label_1
_geom_bond_atom_site_label_2
_geom_bond_site_symmetry_2
_geom_bond_distance
_geom_bond_publ_flag
Sn1 Sn3 2_666 3.2082(11) yes
Sn1 O9 2_666 2.173(4) yes
Sn1 O2 2_666 2.087(3) yes
Sn1 O1 . 2.084(3) yes
Sn1 O3 . 2.087(4) yes
Sn1 O4 . 2.176(4) yes
Sn1 C1 . 2.127(6) yes
Sn2 O1 . 2.075(4) yes
Sn2 O2 . 2.097(3) yes
Sn2 O3 . 2.093(3) yes
Sn2 O5 . 2.184(4) yes
Sn2 O6 . 2.156(4) yes
Sn2 C5 . 2.117(5) yes
Sn3 O3 2_666 2.099(3) yes
Sn3 O1 . 2.100(3) yes
Sn3 O2 . 2.081(4) yes
Sn3 O7 . 2.175(4) yes
Sn3 O8 . 2.177(4) yes
Sn3 C9 . 2.119(6) yes
O4 C13 . 1.259(6) yes
O5 C13 . 1.258(6) yes
O6 C21 . 1.266(6) yes
O7 C21 . 1.254(6) yes
O8 C29 . 1.257(7) yes
O9 C29 . 1.255(6) yes
O10 C14 . 1.412(7) yes
O10 C15 . 1.378(7) yes
O11 C22 . 1.418(7) yes
O11 C23 . 1.373(9) yes
O12 C30 . 1.413(7) yes
O12 C31 . 1.371(10) yes
C1 C2 . 1.529(8) yes
C1 C42 . 1.535(9) yes
C1 H11 . 0.970 no
C1 H12 . 0.970 no
C1 H13 . 0.970 no
C1 H14 . 0.970 no
C5 C6 . 1.529(9) yes
C5 H51 . 0.970 no
C5 H52 . 0.970 no
C6 C7 . 1.520(11) yes
C6 H61 . 0.972 no
C6 H62 . 0.967 no
C7 C8 . 1.463(13) yes
C7 H71 . 0.976 no
C7 H72 . 0.974 no
C8 H81 . 0.962 no
C8 H82 . 0.962 no
C8 H83 . 0.962 no
C9 C10 . 1.523(8) yes
C9 H91 . 0.970 no
C9 H92 . 0.970 no
C10 C11 . 1.522(11) yes
C10 H101 . 0.968 no
C10 H102 . 0.970 no
C11 C12 . 1.505(13) yes
C11 H111 . 0.972 no
C11 H112 . 0.968 no
C12 H121 . 0.964 no
C12 H122 . 0.964 no
C12 H123 . 0.966 no
C13 C14 . 1.536(7) yes
C14 H141 . 0.968 no
C14 H142 . 0.970 no
C15 C16 . 1.385(9) yes
C15 C20 . 1.389(8) yes
C16 C17 . 1.397(9) yes
C16 H161 . 0.931 no
C17 C18 . 1.383(10) yes
C17 H171 . 0.931 no
C18 C19 . 1.382(11) yes
C18 H181 . 0.930 no
C19 C20 . 1.373(10) yes
C19 H191 . 0.933 no
C20 H201 . 0.928 no
C21 C22 . 1.521(7) yes
C22 H221 . 0.967 no
C22 H222 . 0.967 no
C23 C24 . 1.376(11) yes
C23 C28 . 1.394(11) yes
C24 C25 . 1.391(11) yes
C24 H241 . 0.930 no
C25 C26 . 1.384(11) yes
C25 H251 . 0.934 no
C26 C27 . 1.360(11) yes
C26 H261 . 0.936 no
C27 C28 . 1.375(11) yes
C27 H271 . 0.936 no
C28 H281 . 0.927 no
C29 C30 . 1.519(7) yes
C30 H301 . 0.968 no
C30 H302 . 0.968 no
C31 C32 . 1.373(13) yes
C31 C36 . 1.392(13) yes
C32 C33 . 1.410(13) yes
C32 H321 . 0.924 no
C33 C34 . 1.395(13) yes
C33 H331 . 0.926 no
C34 C35 . 1.334(13) yes
C34 H341 . 0.932 no
C35 C36 . 1.377(13) yes
C35 H351 . 0.933 no
C36 H361 . 0.927 no
C2 C3 . 1.545(9) yes
C2 H21 . 0.970 no
C2 H22 . 0.970 no
C3 C4 . 1.534(9) yes
C3 H31 . 0.970 no
C3 H32 . 0.970 no
C4 H41 . 0.970 no
C4 H42 . 0.970 no
C4 H43 . 0.970 no
C42 C43 . 1.544(10) yes
C42 H421 . 0.970 no
C42 H422 . 0.970 no
C43 C44 . 1.538(10) yes
C43 H431 . 0.970 no
C43 H432 . 0.970 no
C44 H441 . 0.970 no
C44 H442 . 0.970 no
C44 H443 . 0.970 no
